data_2002605
loop_
_publ_author_name
'Sch\"uter, D.'
'M\"uller-Buschbaum, Hk.'

_publ_section_title
;
 Weitere Verbindungen mit Verwandtschaft zum \a-Ba~2~ScAl~5~ Typ:
 Ba~6~Rh~2.33~Yb~2~Al~1.67~O~15~, Ba~5.5~Ca~0.5~Rh~2~Y~2~Al~2~O~15~
 und Ba~6~Rh~4~Al~2~O~15~
;
_journal_coden_ASTM JALCEU
_journal_issue 1
_journal_name_full 'Journal of Alloys and Compounds'
_journal_page_first 51
_journal_page_last 55
_journal_paper_doi 10.1016/0925-8388(93)90617-V
_journal_volume 197
_journal_year 1993
_chemical_formula_structural 'Ba6 Rh2.33 Yb2 Al1.67 O15'
_chemical_formula_sum 'Al1.67 Ba6 O15 Rh2.33 Yb2'
_chemical_name_systematic
;
Barium rhodium ytterbium aluminium oxide (6/2.3/2/1.7/15)
;
_space_group_IT_number 187
_symmetry_cell_setting hexagonal
_symmetry_Int_Tables_number 187
_symmetry_space_group_name_Hall 'P -6 2'
_symmetry_space_group_name_H-M 'P -6 m 2'
_cell_angle_alpha 90
_cell_angle_beta 90
_cell_angle_gamma 120
_cell_formula_units_Z 1
_cell_length_a 5.8536(7)
_cell_length_b 5.8536(7)
_cell_length_c 14.6599(32)
_cell_volume 435.0
_refine_ls_R_factor_all 0.074
_cod_database_code 2002605

loop_
_symmetry_equiv_pos_as_xyz
x,y,z
-y,x-y,z
y-x,-x,z
x,y,-z
-y,x-y,-z
y-x,-x,-z
-y,-x,z
y-x,y,z
x,x-y,z
-y,-x,-z
y-x,y,-z
x,x-y,-z

loop_
_atom_site_label
_atom_site_type_symbol
_atom_site_symmetry_multiplicity
_atom_site_Wyckoff_symbol
_atom_site_fract_x
_atom_site_fract_y
_atom_site_fract_z
_atom_site_occupancy
_atom_site_attached_hydrogens
_atom_site_calc_flag
Ba1 Ba2+ 1 a 0. 0. 0. 1. 0 d
Ba2 Ba2+ 2 h 0.3333 0.6667 0.1795(3) 1. 0 d
Ba3 Ba2+ 2 i 0.6667 0.3333 0.6465(3) 1. 0 d
Ba4 Ba2+ 1 b 0. 0. 0.5 1. 0 d
Al1 Al3+ 2 i 0.6667 0.3333 0.0971(9) 0.8333 0 d
Rh1 Rh3+ 2 i 0.6667 0.3333 0.0971(9) 0.1667 0 d
Rh2 Rh3+ 2 h 0.3333 0.6667 0.5860(4) 1. 0 d
Yb1 Yb3+ 2 g 0. 0. 0.2487(3) 1. 0 d
O1 O2- 6 n 0.360(6) 0.180(3) 0.154(2) 1. 0 d
O2 O2- 3 k 0.497(4) 0.503(4) 0.5 0.6667 0 d
O3 O2- 6 n 0.167(3) 0.334(6) 0.337(2) 1. 0 d
O4 O2- 3 j 0.518(5) 0.036(10) 0. 0.3333 0 d

loop_
_atom_type_symbol
_atom_type_oxidation_number
Ba2+ 2.000
Al3+ 3.000
Rh3+ 3.000
Yb3+ 3.000
O2- -2.000
